data_4116242
loop_
_publ_author_name
'Claire Wilson'
'Bo B. Iversen'
'Jacob Overgaard'
'Finn K. Larsen'
'Guang Wu'
'Sergiu P. Palii'
'Grigore A. Timco'
'Nicolae V. Gerbeleu'

_publ_section_title
;
 Multi-Temperature Crystallographic Studies of Mixed-Valence Polynuclear
 Complexes; Valence Trapping Process in the Trinuclear Oxo-Bridged Iron
 Compound, [Fe3O(O2CC(CH3)3)6(C5H5N)3]
;
_journal_name_full 'Journal of the American Chemical Society'
_journal_page_first 11370
_journal_page_last 11379
_journal_paper_doi 10.1021/ja994162a
_journal_volume 122
_journal_year 2000
_chemical_formula_sum 'C45 H69 Fe3 N3 O13'
_chemical_formula_weight 1027.58
_chemical_name_systematic
; 
 ? 
;
_space_group_IT_number 4
_symmetry_cell_setting monoclinic
_symmetry_space_group_name_Hall 'P 2yb'
_symmetry_space_group_name_H-M 'P 1 21 1'
_atom_sites_solution_hydrogens geom
_atom_sites_solution_primary direct
_atom_sites_solution_secondary difmap
_audit_creation_method SHELXL-97
_cell_angle_alpha 90.00
_cell_angle_beta 106.5830(10)
_cell_angle_gamma 90.00
_cell_formula_units_Z 2
_cell_length_a 11.574(3)
_cell_length_b 19.732(4)
_cell_length_c 11.853(3)
_cell_measurement_reflns_used 25
_cell_measurement_temperature 10(2)
_cell_measurement_theta_max 24.3
_cell_measurement_theta_min 20
_cell_volume 2594.4(11)
_computing_cell_refinement 'MAD (Allibon)'
_computing_data_collection 'MAD (Allibon)'
_computing_data_reduction 'KRYSTAL (Hazell), SORTAV (Blessing)'
_computing_structure_refinement 'SHELXL-97 (Sheldrick, 1997)'
_computing_structure_solution 'SHELXS-97 (Sheldrick, 1990)'
_diffrn_ambient_temperature 10(2)
_diffrn_measured_fraction_theta_full 0.833
_diffrn_measured_fraction_theta_max 0.833
_diffrn_measurement_device_type Huber
_diffrn_measurement_method '/w-2/q scans'
_diffrn_radiation_monochromator graphite
_diffrn_radiation_source 'fine-focus sealed tube'
_diffrn_radiation_type AgK\a
_diffrn_radiation_wavelength 0.56080
_diffrn_reflns_av_R_equivalents 0.0500
_diffrn_reflns_av_sigmaI/netI 0.0612
_diffrn_reflns_limit_h_max 13
_diffrn_reflns_limit_h_min -14
_diffrn_reflns_limit_k_max 25
_diffrn_reflns_limit_k_min -12
_diffrn_reflns_limit_l_max 15
_diffrn_reflns_limit_l_min 0
_diffrn_reflns_number 5996
_diffrn_reflns_theta_full 21.52
_diffrn_reflns_theta_max 21.52
_diffrn_reflns_theta_min 1.41
_exptl_absorpt_coefficient_mu 0.466
_exptl_absorpt_correction_T_max 0.911
_exptl_absorpt_correction_T_min 0.893
_exptl_absorpt_correction_type integration
_exptl_absorpt_process_details 'ABSORB (?)'
_exptl_crystal_colour 'red brown'
_exptl_crystal_density_diffrn 1.315
_exptl_crystal_description 'irregular block'
_exptl_crystal_F_000 1084
_exptl_crystal_size_max 0.35
_exptl_crystal_size_mid 0.24
_exptl_crystal_size_min 0.24
_refine_diff_density_max 1.106
_refine_diff_density_min -0.631
_refine_diff_density_rms 0.112
_refine_ls_abs_structure_details 'Flack H D (1983), Acta Cryst. A39, 876-881'
_refine_ls_abs_structure_Flack -0.06(5)
_refine_ls_extinction_method none
_refine_ls_goodness_of_fit_ref 1.362
_refine_ls_hydrogen_treatment noref
_refine_ls_matrix_type full
_refine_ls_number_parameters 577
_refine_ls_number_reflns 5775
_refine_ls_number_restraints 1
_refine_ls_restrained_S_all 1.361
_refine_ls_R_factor_all 0.0679
_refine_ls_R_factor_gt 0.0608
_refine_ls_shift/su_max 0.005
_refine_ls_shift/su_mean 0.000
_refine_ls_structure_factor_coef Fsqd
_refine_ls_weighting_details 'calc w=1/[\s^2^(Fo^2^)+(0.0000P)^2^+10.0000P] where P=(Fo^2^+2Fc^2^)/3'
_refine_ls_weighting_scheme calc
_refine_ls_wR_factor_gt 0.1465
_refine_ls_wR_factor_ref 0.1488
_reflns_number_gt 5276
_reflns_number_total 5775
_reflns_threshold_expression >2sigma(I)
_cod_data_source_file ja994162a_01.cif
_cod_data_source_block fe10
_cod_database_code 4116242

loop_
_symmetry_equiv_pos_as_xyz
'x, y, z'
'-x, y+1/2, -z'

loop_
_atom_site_label
_atom_site_type_symbol
_atom_site_fract_x
_atom_site_fract_y
_atom_site_fract_z
_atom_site_U_iso_or_equiv
_atom_site_adp_type
_atom_site_occupancy
_atom_site_symmetry_multiplicity
_atom_site_calc_flag
_atom_site_refinement_flags
Fe1 Fe 0.89771(11) 0.17590(6) 0.26723(10) 0.0150(3) Uani 1 1 d .
Fe2 Fe 0.75721(11) 0.03377(6) 0.29821(10) 0.0143(3) Uani 1 1 d .
Fe3 Fe 0.59560(11) 0.16425(6) 0.18409(10) 0.0151(3) Uani 1 1 d .
O1 O 0.7433(5) 0.1217(3) 0.2485(5) 0.0154(13) Uani 1 1 d .
O11 O 0.9883(5) 0.1338(3) 0.4281(5) 0.0181(13) Uani 1 1 d .
O12 O 0.8698(5) 0.0511(3) 0.4622(5) 0.0180(13) Uani 1 1 d .
O22 O 0.8978(5) 0.0069(3) 0.2410(5) 0.0179(13) Uani 1 1 d .
O21 O 0.9734(5) 0.0995(3) 0.1808(5) 0.0209(14) Uani 1 1 d .
O31 O 0.6146(5) 0.0374(3) 0.3661(5) 0.0184(13) Uani 1 1 d .
O32 O 0.5233(5) 0.1391(3) 0.3193(5) 0.0168(13) Uani 1 1 d .
O41 O 0.6465(5) -0.0054(3) 0.1434(5) 0.0187(14) Uani 1 1 d .
O42 O 0.5136(5) 0.0803(3) 0.0961(5) 0.0184(13) Uani 1 1 d .
O51 O 0.6324(5) 0.1923(3) 0.0341(5) 0.0180(13) Uani 1 1 d .
O52 O 0.8264(5) 0.2232(3) 0.1053(5) 0.0153(13) Uani 1 1 d .
O61 O 0.6349(5) 0.2553(3) 0.2622(5) 0.0162(13) Uani 1 1 d .
O62 O 0.8326(5) 0.2534(3) 0.3581(5) 0.0163(13) Uani 1 1 d .
N101 N 1.0526(6) 0.2419(4) 0.2739(6) 0.0159(16) Uani 1 1 d .
N201 N 0.7653(7) -0.0742(4) 0.3569(6) 0.0194(17) Uani 1 1 d .
N301 N 0.4166(7) 0.2096(4) 0.0909(6) 0.0181(16) Uani 1 1 d .
C10 C 0.9573(7) 0.0919(5) 0.4935(7) 0.0151(17) Uani 1 1 d .
C13 C 1.0276(7) 0.0916(5) 0.6261(7) 0.0169(18) Uani 1 1 d .
C14 C 1.1644(8) 0.0926(5) 0.6374(8) 0.027(2) Uani 1 1 d .
H14A H 1.1828 0.1316 0.5972 0.041 Uiso 1 1 calc R
H14B H 1.1857 0.0522 0.6029 0.041 Uiso 1 1 calc R
H14C H 1.2093 0.0946 0.7191 0.041 Uiso 1 1 calc R
C15 C 0.9946(8) 0.1570(5) 0.6775(7) 0.023(2) Uani 1 1 d .
H15A H 1.0141 0.1950 0.6359 0.034 Uiso 1 1 calc R
H15B H 1.0390 0.1600 0.7592 0.034 Uiso 1 1 calc R
H15C H 0.9098 0.1572 0.6699 0.034 Uiso 1 1 calc R
C16 C 0.9981(8) 0.0303(5) 0.6894(8) 0.027(2) Uani 1 1 d .
H16A H 1.0197 -0.0102 0.6552 0.040 Uiso 1 1 calc R
H16B H 0.9133 0.0297 0.6819 0.040 Uiso 1 1 calc R
H16C H 1.0425 0.0324 0.7712 0.040 Uiso 1 1 calc R
C20 C 0.9609(7) 0.0372(5) 0.1862(7) 0.0165(17) Uani 1 1 d .
C23 C 1.0262(8) -0.0097(5) 0.1212(8) 0.020(2) Uani 1 1 d .
C24 C 0.9316(9) -0.0515(5) 0.0304(9) 0.030(2) Uani 1 1 d .
H24A H 0.8815 -0.0753 0.0693 0.046 Uiso 1 1 calc R
H24B H 0.9715 -0.0835 -0.0067 0.046 Uiso 1 1 calc R
H24C H 0.8826 -0.0217 -0.0280 0.046 Uiso 1 1 calc R
C25 C 1.1042(9) 0.0273(5) 0.0599(9) 0.033(2) Uani 1 1 d .
H25A H 1.1424 -0.0048 0.0212 0.049 Uiso 1 1 calc R
H25B H 1.1647 0.0526 0.1165 0.049 Uiso 1 1 calc R
H25C H 1.0554 0.0577 0.0027 0.049 Uiso 1 1 calc R
C26 C 1.1039(9) -0.0595(5) 0.2131(8) 0.026(2) Uani 1 1 d .
H26A H 1.0534 -0.0830 0.2520 0.039 Uiso 1 1 calc R
H26B H 1.1648 -0.0347 0.2701 0.039 Uiso 1 1 calc R
H26C H 1.1415 -0.0917 0.1741 0.039 Uiso 1 1 calc R
C30 C 0.5481(7) 0.0850(4) 0.3823(7) 0.0164(18) Uani 1 1 d .
C33 C 0.4881(8) 0.0762(4) 0.4801(7) 0.0168(19) Uani 1 1 d .
C34 C 0.5611(8) 0.0277(5) 0.5737(8) 0.026(2) Uani 1 1 d .
H34A H 0.5736 -0.0140 0.5372 0.039 Uiso 1 1 calc R
H34B H 0.5180 0.0188 0.6303 0.039 Uiso 1 1 calc R
H34C H 0.6376 0.0479 0.6125 0.039 Uiso 1 1 calc R
C35 C 0.3654(8) 0.0414(5) 0.4192(8) 0.027(2) Uani 1 1 d .
H35A H 0.3796 -0.0008 0.3854 0.040 Uiso 1 1 calc R
H35B H 0.3182 0.0705 0.3584 0.040 Uiso 1 1 calc R
H35C H 0.3226 0.0333 0.4764 0.040 Uiso 1 1 calc R
C36 C 0.4660(8) 0.1428(5) 0.5335(8) 0.024(2) Uani 1 1 d .
H36A H 0.4200 0.1722 0.4726 0.035 Uiso 1 1 calc R
H36B H 0.5418 0.1638 0.5720 0.035 Uiso 1 1 calc R
H36C H 0.4222 0.1347 0.5898 0.035 Uiso 1 1 calc R
C40 C 0.5550(8) 0.0228(5) 0.0784(7) 0.0178(19) Uani 1 1 d .
C43 C 0.4833(8) -0.0170(5) -0.0312(8) 0.022(2) Uani 1 1 d .
C44 C 0.4260(8) -0.0769(5) 0.0122(9) 0.028(2) Uani 1 1 d .
H44A H 0.3721 -0.0608 0.0546 0.041 Uiso 1 1 calc R
H44B H 0.4878 -0.1042 0.0633 0.041 Uiso 1 1 calc R
H44C H 0.3819 -0.1035 -0.0538 0.041 Uiso 1 1 calc R
C45 C 0.3864(9) 0.0291(5) -0.1110(8) 0.033(2) Uani 1 1 d .
H45A H 0.4247 0.0666 -0.1375 0.049 Uiso 1 1 calc R
H45B H 0.3340 0.0458 -0.0675 0.049 Uiso 1 1 calc R
H45C H 0.3403 0.0037 -0.1778 0.049 Uiso 1 1 calc R
C46 C 0.5704(9) -0.0391(5) -0.0995(8) 0.030(2) Uani 1 1 d .
H46A H 0.6046 0.0002 -0.1253 0.045 Uiso 1 1 calc R
H46B H 0.5278 -0.0654 -0.1666 0.045 Uiso 1 1 calc R
H46C H 0.6336 -0.0661 -0.0495 0.045 Uiso 1 1 calc R
C50 C 0.7319(8) 0.2122(4) 0.0221(7) 0.0182(19) Uani 1 1 d .
C53 C 0.7395(8) 0.2199(5) -0.1035(7) 0.0188(19) Uani 1 1 d .
C54 C 0.7308(10) 0.1472(6) -0.1573(9) 0.036(3) Uani 1 1 d .
H54A H 0.7978 0.1205 -0.1130 0.054 Uiso 1 1 calc R
H54B H 0.7324 0.1501 -0.2377 0.054 Uiso 1 1 calc R
H54C H 0.6568 0.1263 -0.1542 0.054 Uiso 1 1 calc R
C55 C 0.8574(8) 0.2533(5) -0.1066(8) 0.025(2) Uani 1 1 d .
H55A H 0.9241 0.2272 -0.0603 0.037 Uiso 1 1 calc R
H55B H 0.8613 0.2983 -0.0750 0.037 Uiso 1 1 calc R
H55C H 0.8610 0.2555 -0.1864 0.037 Uiso 1 1 calc R
C56 C 0.6322(9) 0.2603(6) -0.1760(8) 0.035(3) Uani 1 1 d .
H56A H 0.6374 0.2650 -0.2550 0.052 Uiso 1 1 calc R
H56B H 0.6323 0.3043 -0.1416 0.052 Uiso 1 1 calc R
H56C H 0.5590 0.2370 -0.1772 0.052 Uiso 1 1 calc R
C60 C 0.7271(8) 0.2752(4) 0.3433(7) 0.0160(18) Uani 1 1 d .
C63 C 0.7069(7) 0.3267(4) 0.4311(8) 0.0157(18) Uani 1 1 d .
C64 C 0.7659(8) 0.3002(5) 0.5567(7) 0.021(2) Uani 1 1 d .
H64A H 0.8499 0.2917 0.5668 0.031 Uiso 1 1 calc R
H64B H 0.7271 0.2590 0.5687 0.031 Uiso 1 1 calc R
H64C H 0.7575 0.3335 0.6129 0.031 Uiso 1 1 calc R
C65 C 0.7700(8) 0.3924(4) 0.4108(8) 0.0189(19) Uani 1 1 d .
H65A H 0.8539 0.3835 0.4210 0.028 Uiso 1 1 calc R
H65B H 0.7620 0.4261 0.4665 0.028 Uiso 1 1 calc R
H65C H 0.7335 0.4086 0.3323 0.028 Uiso 1 1 calc R
C66 C 0.5740(8) 0.3401(5) 0.4152(8) 0.023(2) Uani 1 1 d .
H66A H 0.5655 0.3728 0.4722 0.034 Uiso 1 1 calc R
H66B H 0.5350 0.2987 0.4259 0.034 Uiso 1 1 calc R
H66C H 0.5374 0.3573 0.3374 0.034 Uiso 1 1 calc R
C102 C 1.1666(8) 0.2198(5) 0.2939(7) 0.021(2) Uani 1 1 d .
H10A H 1.1815 0.1738 0.3077 0.025 Uiso 1 1 calc R
C103 C 1.2637(8) 0.2619(5) 0.2950(8) 0.023(2) Uani 1 1 d .
H10B H 1.3414 0.2446 0.3101 0.027 Uiso 1 1 calc R
C104 C 1.2408(8) 0.3294(5) 0.2732(8) 0.026(2) Uani 1 1 d .
H10C H 1.3035 0.3586 0.2717 0.031 Uiso 1 1 calc R
C105 C 1.1273(8) 0.3541(5) 0.2537(7) 0.0193(19) Uani 1 1 d .
H10D H 1.1112 0.3999 0.2393 0.023 Uiso 1 1 calc R
C106 C 1.0348(8) 0.3087(5) 0.2558(8) 0.0191(19) Uani 1 1 d .
H10E H 0.9573 0.3257 0.2442 0.023 Uiso 1 1 calc R
C202 C 0.6646(8) -0.1112(4) 0.3419(8) 0.0181(19) Uani 1 1 d .
H20A H 0.5906 -0.0907 0.3074 0.022 Uiso 1 1 calc R
C203 C 0.6658(8) -0.1792(5) 0.3757(8) 0.0195(19) Uani 1 1 d .
H20B H 0.5944 -0.2033 0.3640 0.023 Uiso 1 1 calc R
C204 C 0.7776(9) -0.2098(5) 0.4276(8) 0.025(2) Uani 1 1 d .
H20C H 0.7819 -0.2551 0.4500 0.030 Uiso 1 1 calc R
C205 C 0.8805(8) -0.1719(4) 0.4447(8) 0.0184(19) Uani 1 1 d .
H20D H 0.9554 -0.1910 0.4810 0.022 Uiso 1 1 calc R
C206 C 0.8723(8) -0.1044(5) 0.4073(7) 0.0177(19) Uani 1 1 d .
H20E H 0.9428 -0.0796 0.4174 0.021 Uiso 1 1 calc R
C302 C 0.4097(8) 0.2678(5) 0.0330(8) 0.021(2) Uani 1 1 d .
H30A H 0.4806 0.2922 0.0424 0.025 Uiso 1 1 calc R
C303 C 0.3032(8) 0.2951(5) -0.0413(8) 0.025(2) Uani 1 1 d .
H30B H 0.3031 0.3352 -0.0826 0.030 Uiso 1 1 calc R
C304 C 0.1977(8) 0.2591(5) -0.0500(8) 0.0211(19) Uani 1 1 d .
H30C H 0.1243 0.2753 -0.0971 0.025 Uiso 1 1 calc R
C305 C 0.2021(8) 0.2002(5) 0.0104(8) 0.025(2) Uani 1 1 d .
H30D H 0.1318 0.1762 0.0063 0.030 Uiso 1 1 calc R
C306 C 0.3139(8) 0.1762(5) 0.0790(7) 0.0223(19) Uani 1 1 d .
H30E H 0.3166 0.1351 0.1179 0.027 Uiso 1 1 calc R

loop_
_atom_site_aniso_label
_atom_site_aniso_U_11
_atom_site_aniso_U_22
_atom_site_aniso_U_33
_atom_site_aniso_U_23
_atom_site_aniso_U_13
_atom_site_aniso_U_12
Fe1 0.0204(6) 0.0126(6) 0.0115(5) 0.0005(5) 0.0035(5) 0.0014(5)
Fe2 0.0180(6) 0.0127(6) 0.0112(5) 0.0006(5) 0.0026(5) -0.0009(5)
Fe3 0.0196(6) 0.0125(6) 0.0133(5) -0.0008(5) 0.0050(5) -0.0025(5)
O1 0.019(3) 0.013(3) 0.014(3) 0.003(2) 0.006(2) 0.001(2)
O11 0.021(3) 0.022(3) 0.011(3) 0.004(3) 0.004(2) -0.004(3)
O12 0.017(3) 0.015(3) 0.019(3) -0.001(3) 0.000(2) -0.002(3)
O22 0.021(3) 0.017(3) 0.016(3) -0.002(3) 0.006(3) 0.002(3)
O21 0.024(3) 0.015(3) 0.023(3) -0.003(3) 0.005(3) -0.005(3)
O31 0.018(3) 0.014(3) 0.026(3) 0.003(3) 0.012(3) -0.001(3)
O32 0.014(3) 0.017(3) 0.019(3) 0.004(3) 0.005(2) 0.001(2)
O41 0.016(3) 0.016(3) 0.023(3) -0.005(3) 0.003(3) 0.003(3)
O42 0.021(3) 0.015(3) 0.017(3) -0.001(3) 0.001(3) 0.000(3)
O51 0.011(3) 0.022(3) 0.019(3) 0.000(3) 0.000(2) -0.001(2)
O52 0.016(3) 0.015(3) 0.011(3) 0.004(2) -0.003(2) -0.003(2)
O61 0.018(3) 0.012(3) 0.017(3) 0.000(3) 0.003(3) -0.001(2)
O62 0.012(3) 0.015(3) 0.020(3) 0.001(3) 0.001(2) 0.000(2)
N101 0.019(4) 0.017(4) 0.011(3) 0.000(3) 0.002(3) -0.005(3)
N201 0.029(4) 0.011(4) 0.020(4) 0.001(3) 0.010(3) -0.002(3)
N301 0.022(4) 0.018(4) 0.015(4) -0.009(3) 0.007(3) -0.005(3)
C10 0.016(4) 0.017(4) 0.015(4) -0.002(4) 0.008(3) 0.002(4)
C13 0.017(4) 0.023(5) 0.007(4) 0.002(4) 0.000(3) 0.003(4)
C14 0.032(5) 0.019(5) 0.028(5) 0.010(4) 0.003(4) -0.001(4)
C15 0.026(5) 0.026(5) 0.015(4) 0.002(4) 0.003(4) 0.002(4)
C16 0.035(5) 0.025(5) 0.022(4) -0.005(5) 0.010(4) -0.005(5)
C20 0.013(4) 0.015(4) 0.016(4) 0.002(4) -0.006(3) -0.002(4)
C23 0.021(5) 0.019(5) 0.019(4) -0.003(4) 0.002(4) 0.000(4)
C24 0.036(6) 0.030(6) 0.029(5) -0.006(5) 0.016(5) 0.000(5)
C25 0.041(6) 0.024(5) 0.037(6) 0.002(5) 0.016(5) 0.002(5)
C26 0.025(5) 0.025(5) 0.026(5) -0.002(4) 0.006(4) 0.008(4)
C30 0.016(4) 0.014(4) 0.017(4) -0.003(4) 0.000(3) -0.007(4)
C33 0.024(5) 0.013(4) 0.014(4) -0.001(3) 0.007(4) -0.001(4)
C34 0.033(5) 0.026(5) 0.022(4) 0.005(4) 0.011(4) 0.009(5)
C35 0.028(5) 0.027(5) 0.030(5) -0.006(5) 0.016(4) -0.006(5)
C36 0.024(5) 0.024(5) 0.024(5) 0.005(4) 0.007(4) 0.002(4)
C40 0.022(5) 0.020(5) 0.014(4) 0.001(4) 0.007(4) 0.000(4)
C43 0.021(5) 0.019(5) 0.022(5) -0.007(4) -0.002(4) 0.011(4)
C44 0.020(5) 0.028(6) 0.029(5) -0.013(5) -0.003(4) 0.001(4)
C45 0.042(6) 0.020(5) 0.026(5) -0.008(5) -0.008(4) 0.000(5)
C46 0.041(6) 0.024(5) 0.020(5) -0.012(4) 0.001(5) 0.008(5)
C50 0.031(5) 0.011(4) 0.017(4) 0.005(3) 0.014(4) 0.005(4)
C53 0.018(5) 0.026(5) 0.010(4) 0.006(4) 0.002(3) -0.003(4)
C54 0.040(6) 0.044(7) 0.027(5) -0.014(5) 0.014(5) -0.002(5)
C55 0.029(5) 0.030(5) 0.016(4) 0.005(4) 0.008(4) -0.005(4)
C56 0.033(6) 0.051(7) 0.024(5) 0.011(5) 0.014(5) 0.007(5)
C60 0.025(5) 0.009(4) 0.013(4) 0.005(3) 0.005(4) -0.008(4)
C63 0.014(4) 0.013(4) 0.022(4) 0.003(4) 0.006(4) 0.002(4)
C64 0.023(5) 0.024(5) 0.017(4) -0.002(4) 0.010(4) -0.004(4)
C65 0.019(5) 0.016(5) 0.020(5) 0.000(4) 0.004(4) -0.002(4)
C66 0.017(5) 0.030(5) 0.017(4) -0.001(4) -0.001(4) 0.006(4)
C102 0.026(5) 0.023(5) 0.011(4) 0.002(4) 0.002(4) 0.003(4)
C103 0.013(4) 0.034(6) 0.017(4) -0.004(4) -0.002(4) 0.006(4)
C104 0.024(5) 0.037(6) 0.016(4) -0.004(4) 0.006(4) -0.015(5)
C105 0.026(5) 0.015(4) 0.016(4) 0.007(4) 0.006(4) -0.001(4)
C106 0.014(4) 0.021(5) 0.019(4) 0.010(4) 0.001(4) 0.004(4)
C202 0.016(4) 0.013(4) 0.023(5) -0.001(4) 0.002(4) -0.001(4)
C203 0.018(5) 0.018(5) 0.021(5) -0.002(4) 0.001(4) -0.002(4)
C204 0.039(6) 0.015(5) 0.026(5) -0.003(4) 0.018(5) 0.002(4)
C205 0.016(4) 0.016(4) 0.023(5) -0.002(4) 0.006(4) 0.003(4)
C206 0.014(4) 0.024(5) 0.015(4) -0.005(4) 0.003(3) 0.001(4)
C302 0.020(5) 0.019(5) 0.022(5) 0.002(4) 0.004(4) -0.005(4)
C303 0.027(5) 0.020(5) 0.027(5) -0.002(4) 0.006(4) 0.001(4)
C304 0.019(5) 0.019(5) 0.022(5) -0.003(4) 0.001(4) -0.002(4)
C305 0.023(5) 0.024(5) 0.027(5) -0.011(4) 0.005(4) -0.005(4)
C306 0.027(5) 0.019(5) 0.024(4) -0.002(4) 0.012(4) 0.001(4)

loop_
_atom_type_symbol
_atom_type_description
_atom_type_scat_dispersion_real
_atom_type_scat_dispersion_imag
_atom_type_scat_source
C C 0.0015 0.0009 'International Tables Vol C Tables 4.2.6.8 and 6.1.1.4'
H H 0.0000 0.0000 'International Tables Vol C Tables 4.2.6.8 and 6.1.1.4'
N N 0.0030 0.0019 'International Tables Vol C Tables 4.2.6.8 and 6.1.1.4'
O O 0.0056 0.0036 'International Tables Vol C Tables 4.2.6.8 and 6.1.1.4'
Fe Fe 0.2886 0.5448 'International Tables Vol C Tables 4.2.6.8 and 6.1.1.4'

loop_
_geom_angle_atom_site_label_1
_geom_angle_atom_site_label_2
_geom_angle_atom_site_label_3
_geom_angle
O1 Fe1 O11 95.0(2)
O1 Fe1 O52 91.7(2)
O11 Fe1 O52 173.1(2)
O1 Fe1 O62 90.4(2)
O11 Fe1 O62 89.0(2)
O52 Fe1 O62 92.3(2)
O1 Fe1 O21 92.5(2)
O11 Fe1 O21 89.4(2)
O52 Fe1 O21 89.0(2)
O62 Fe1 O21 176.8(2)
O1 Fe1 N101 174.0(3)
O11 Fe1 N101 90.6(2)
O52 Fe1 N101 82.6(2)
O62 Fe1 N101 87.6(2)
O21 Fe1 N101 89.6(2)
O1 Fe1 Fe2 29.08(16)
O11 Fe1 Fe2 72.19(17)
O52 Fe1 Fe2 113.81(16)
O62 Fe1 Fe2 107.24(16)
O21 Fe1 Fe2 74.84(17)
N101 Fe1 Fe2 156.6(2)
O1 Fe1 Fe3 29.06(16)
O11 Fe1 Fe3 117.02(17)
O52 Fe1 Fe3 69.79(16)
O62 Fe1 Fe3 73.06(15)
O21 Fe1 Fe3 110.16(17)
N101 Fe1 Fe3 145.2(2)
Fe2 Fe1 Fe3 58.13(4)
O1 Fe2 O22 98.5(3)
O1 Fe2 O31 95.0(3)
O22 Fe2 O31 166.4(3)
O1 Fe2 O12 97.0(3)
O22 Fe2 O12 90.4(2)
O31 Fe2 O12 89.2(2)
O1 Fe2 O41 95.3(3)
O22 Fe2 O41 87.6(2)
O31 Fe2 O41 89.8(2)
O12 Fe2 O41 167.7(2)
O1 Fe2 N201 177.4(3)
O22 Fe2 N201 83.5(3)
O31 Fe2 N201 82.9(3)
O12 Fe2 N201 84.5(3)
O41 Fe2 N201 83.1(3)
O1 Fe2 Fe3 28.71(19)
O22 Fe2 Fe3 119.75(18)
O31 Fe2 Fe3 72.57(18)
O12 Fe2 Fe3 113.60(17)
O41 Fe2 Fe3 77.78(17)
N201 Fe2 Fe3 148.7(2)
O1 Fe2 Fe1 32.92(19)
O22 Fe2 Fe1 73.45(18)
O31 Fe2 Fe1 119.58(19)
O12 Fe2 Fe1 76.29(17)
O41 Fe2 Fe1 114.68(18)
N201 Fe2 Fe1 149.6(2)
Fe3 Fe2 Fe1 61.62(4)
O1 Fe3 O61 98.8(3)
O1 Fe3 O51 94.9(2)
O61 Fe3 O51 94.8(2)
O1 Fe3 O42 94.7(2)
O61 Fe3 O42 166.0(2)
O51 Fe3 O42 87.5(2)
O1 Fe3 O32 95.8(2)
O61 Fe3 O32 86.9(2)
O51 Fe3 O32 168.8(2)
O42 Fe3 O32 88.2(2)
O1 Fe3 N301 174.5(3)
O61 Fe3 N301 85.7(2)
O51 Fe3 N301 81.6(2)
O42 Fe3 N301 81.0(2)
O32 Fe3 N301 87.5(2)
O1 Fe3 Fe2 28.09(18)
O61 Fe3 Fe2 119.28(17)
O51 Fe3 Fe2 110.07(17)
O42 Fe3 Fe2 72.39(17)
O32 Fe3 Fe2 78.42(16)
N301 Fe3 Fe2 150.02(19)
O1 Fe3 Fe1 32.16(18)
O61 Fe3 Fe1 73.99(17)
O51 Fe3 Fe1 77.06(16)
O42 Fe3 Fe1 119.91(17)
O32 Fe3 Fe1 113.98(16)
N301 Fe3 Fe1 148.98(19)
Fe2 Fe3 Fe1 60.24(4)
Fe2 O1 Fe3 123.2(3)
Fe2 O1 Fe1 118.0(3)
Fe3 O1 Fe1 118.8(3)
C10 O11 Fe1 132.4(6)
C10 O12 Fe2 128.9(5)
C20 O22 Fe2 134.1(6)
C20 O21 Fe1 127.0(6)
C30 O31 Fe2 133.2(6)
C30 O32 Fe3 125.1(5)
C40 O41 Fe2 125.7(6)
C40 O42 Fe3 131.7(6)
C50 O51 Fe3 127.8(5)
C50 O52 Fe1 132.0(5)
C60 O61 Fe3 130.6(6)
C60 O62 Fe1 130.1(5)
C106 N101 C102 116.4(8)
C106 N101 Fe1 119.3(6)
C102 N101 Fe1 124.2(6)
C202 N201 C206 118.0(8)
C202 N201 Fe2 121.3(6)
C206 N201 Fe2 120.7(6)
C302 N301 C306 116.9(8)
C302 N301 Fe3 120.8(6)
C306 N301 Fe3 121.8(6)
O11 C10 O12 125.8(8)
O11 C10 C13 118.0(8)
O12 C10 C13 116.1(7)
C16 C13 C15 111.2(7)
C16 C13 C14 109.7(7)
C15 C13 C14 108.8(8)
C16 C13 C10 112.2(7)
C15 C13 C10 106.5(7)
C14 C13 C10 108.4(7)
O21 C20 O22 126.2(8)
O21 C20 C23 119.4(8)
O22 C20 C23 114.4(8)
C25 C23 C20 113.6(8)
C25 C23 C24 109.2(8)
C20 C23 C24 108.7(7)
C25 C23 C26 109.9(8)
C20 C23 C26 107.5(7)
C24 C23 C26 107.9(8)
O31 C30 O32 125.0(8)
O31 C30 C33 117.4(8)
O32 C30 C33 117.5(7)
C36 C33 C30 112.8(7)
C36 C33 C34 111.4(7)
C30 C33 C34 110.3(7)
C36 C33 C35 109.6(8)
C30 C33 C35 104.6(7)
C34 C33 C35 107.7(8)
O41 C40 O42 126.1(8)
O41 C40 C43 116.7(8)
O42 C40 C43 117.1(8)
C44 C43 C46 112.1(8)
C44 C43 C45 110.9(8)
C46 C43 C45 108.6(8)
C44 C43 C40 107.1(7)
C46 C43 C40 108.3(7)
C45 C43 C40 109.7(7)
O51 C50 O52 125.4(8)
O51 C50 C53 116.7(8)
O52 C50 C53 117.8(8)
C56 C53 C50 109.8(8)
C56 C53 C55 110.6(8)
C50 C53 C55 111.6(7)
C56 C53 C54 107.7(8)
C50 C53 C54 107.0(7)
C55 C53 C54 110.0(8)
O62 C60 O61 124.7(8)
O62 C60 C63 117.8(7)
O61 C60 C63 117.5(8)
C66 C63 C60 112.3(7)
C66 C63 C65 110.1(7)
C60 C63 C65 106.5(7)
C66 C63 C64 109.4(7)
C60 C63 C64 108.8(7)
C65 C63 C64 109.7(7)
N101 C102 C103 123.7(9)
C104 C103 C102 117.8(9)
C105 C104 C103 120.4(9)
C104 C105 C106 118.4(9)
N101 C106 C105 123.2(8)
N201 C202 C203 123.1(8)
C202 C203 C204 118.1(8)
C205 C204 C203 119.0(9)
C204 C205 C206 119.6(9)
N201 C206 C205 122.1(8)
N301 C302 C303 124.7(9)
C304 C303 C302 116.5(9)
C305 C304 C303 119.9(9)
C304 C305 C306 119.0(9)
N301 C306 C305 123.0(9)

loop_
_geom_bond_atom_site_label_1
_geom_bond_atom_site_label_2
_geom_bond_distance
Fe1 O1 2.040(6)
Fe1 O11 2.070(6)
Fe1 O52 2.082(6)
Fe1 O62 2.128(6)
Fe1 O21 2.145(6)
Fe1 N101 2.199(7)
Fe1 Fe2 3.3145(18)
Fe1 Fe3 3.3591(19)
Fe2 O1 1.824(6)
Fe2 O22 2.005(6)
Fe2 O31 2.034(6)
Fe2 O12 2.036(6)
Fe2 O41 2.065(6)
Fe2 N201 2.235(7)
Fe2 Fe3 3.2423(18)
Fe3 O1 1.861(6)
Fe3 O61 2.013(6)
Fe3 O51 2.021(6)
Fe3 O42 2.042(6)
Fe3 O32 2.068(6)
Fe3 N301 2.237(8)
O11 C10 1.254(10)
O12 C10 1.264(10)
O22 C20 1.258(10)
O21 C20 1.242(11)
O31 C30 1.263(10)
O32 C30 1.288(10)
O41 C40 1.248(10)
O42 C40 1.271(10)
O51 C50 1.262(10)
O52 C50 1.265(10)
O61 C60 1.277(10)
O62 C60 1.259(10)
N101 C106 1.341(11)
N101 C102 1.346(11)
N201 C202 1.343(11)
N201 C206 1.351(11)
N301 C302 1.328(11)
N301 C306 1.331(11)
C10 C13 1.550(11)
C13 C16 1.513(12)
C13 C15 1.521(12)
C13 C14 1.550(12)
C20 C23 1.535(12)
C23 C25 1.500(13)
C23 C24 1.538(13)
C23 C26 1.549(12)
C30 C33 1.522(11)
C33 C36 1.513(12)
C33 C34 1.524(12)
C33 C35 1.556(12)
C40 C43 1.543(12)
C43 C44 1.514(14)
C43 C46 1.526(13)
C43 C45 1.541(12)
C50 C53 1.524(11)
C53 C56 1.519(13)
C53 C55 1.525(12)
C53 C54 1.561(13)
C60 C63 1.520(12)
C63 C66 1.519(11)
C63 C65 1.540(11)
C63 C64 1.542(12)
C102 C103 1.394(13)
C103 C104 1.370(14)
C104 C105 1.358(13)
C105 C106 1.401(12)
C202 C203 1.398(12)
C203 C204 1.401(13)
C204 C205 1.372(13)
C205 C206 1.398(12)
C302 C303 1.402(12)
C303 C304 1.390(12)
C304 C305 1.359(13)
C305 C306 1.400(12)
